data_4101386
loop_
_publ_author_name
'Liu, Yan'
'Sandoval, Christian A'
'Yamaguchi, Yoshiki'
'Zhang, Xue'
'Wang, Zheng'
'Kato, Koichi'
'Ding, Kuiling'

_publ_section_title
;
 Hydrogen bonding makes a difference in the rhodium-catalyzed
 enantioselective hydrogenation using monodentate phosphoramidites.
;
_journal_issue 44
_journal_name_full 'Journal of the American Chemical Society'
_journal_page_first 14212
_journal_page_last 14213
_journal_paper_doi 10.1021/ja063350f
_journal_volume 128
_journal_year 2006
_chemical_absolute_configuration ad
_chemical_formula_sum 'C37 H34 N3 O3 P'
_chemical_formula_weight 599.64
_chemical_name_systematic
; 
 ? 
;
_space_group_IT_number 19
_symmetry_cell_setting orthorhombic
_symmetry_space_group_name_Hall 'P 2ac 2ab'
_symmetry_space_group_name_H-M 'P 21 21 21'
_atom_sites_solution_hydrogens geom
_atom_sites_solution_primary direct
_atom_sites_solution_secondary difmap
_audit_creation_method SHELXL-97
_cell_angle_alpha 90.00
_cell_angle_beta 90.00
_cell_angle_gamma 90.00
_cell_formula_units_Z 8
_cell_length_a 11.8569(7)
_cell_length_b 19.6421(12)
_cell_length_c 27.9528(18)
_cell_measurement_reflns_used 2438
_cell_measurement_temperature 293(2)
_cell_measurement_theta_max 35.735
_cell_measurement_theta_min 4.505
_cell_volume 6510.1(7)
_computing_cell_refinement 'Bruker SMART'
_computing_data_collection 'Bruker SMART'
_computing_data_reduction 'Bruker SHELXTL'
_computing_molecular_graphics 'Bruker SHELXTL'
_computing_publication_material 'Bruker SHELXTL'
_computing_structure_refinement 'SHELXL-97 (Sheldrick, 1997)'
_computing_structure_solution 'SHELXS-97 (Sheldrick, 1990)'
_diffrn_ambient_temperature 293(2)
_diffrn_measured_fraction_theta_full 0.999
_diffrn_measured_fraction_theta_max 0.999
_diffrn_measurement_device_type 'CCD area detector'
_diffrn_measurement_method 'phi and omega scans'
_diffrn_radiation_monochromator graphite
_diffrn_radiation_source 'fine-focus sealed tube'
_diffrn_radiation_type MoK\a
_diffrn_radiation_wavelength 0.71073
_diffrn_reflns_av_R_equivalents 0.0932
_diffrn_reflns_av_sigmaI/netI 0.1495
_diffrn_reflns_limit_h_max 14
_diffrn_reflns_limit_h_min -14
_diffrn_reflns_limit_k_max 23
_diffrn_reflns_limit_k_min -18
_diffrn_reflns_limit_l_max 33
_diffrn_reflns_limit_l_min -33
_diffrn_reflns_number 34650
_diffrn_reflns_theta_full 25.50
_diffrn_reflns_theta_max 25.50
_diffrn_reflns_theta_min 1.46
_exptl_absorpt_coefficient_mu 0.124
_exptl_absorpt_correction_T_max 1.00000
_exptl_absorpt_correction_T_min 0.78521
_exptl_absorpt_correction_type empirical
_exptl_crystal_colour colorless
_exptl_crystal_density_diffrn 1.224
_exptl_crystal_density_method 'not measured'
_exptl_crystal_description prismatic
_exptl_crystal_F_000 2528
_exptl_crystal_size_max 0.457
_exptl_crystal_size_mid 0.368
_exptl_crystal_size_min 0.265
_refine_diff_density_max 0.263
_refine_diff_density_min -0.234
_refine_diff_density_rms 0.033
_refine_ls_abs_structure_details 'Flack H D (1983), Acta Cryst. A39, 876-881'
_refine_ls_abs_structure_Flack 0.04(11)
_refine_ls_extinction_method none
_refine_ls_goodness_of_fit_ref 0.767
_refine_ls_hydrogen_treatment mixed
_refine_ls_matrix_type full
_refine_ls_number_parameters 784
_refine_ls_number_reflns 12119
_refine_ls_number_restraints 7
_refine_ls_restrained_S_all 0.769
_refine_ls_R_factor_all 0.1560
_refine_ls_R_factor_gt 0.0535
_refine_ls_shift/su_max 0.061
_refine_ls_shift/su_mean 0.003
_refine_ls_structure_factor_coef Fsqd
_refine_ls_weighting_details 'calc w=1/[\s^2^(Fo^2^)+(0.0353P)^2^+0.0000P] where P=(Fo^2^+2Fc^2^)/3'
_refine_ls_weighting_scheme calc
_refine_ls_wR_factor_gt 0.0979
_refine_ls_wR_factor_ref 0.1222
_reflns_number_gt 4608
_reflns_number_total 12119
_reflns_threshold_expression >2sigma(I)
_cod_data_source_file ja063350fsi20060925_110559.cif
_cod_data_source_block cd25182
_cod_depositor_comments
;
The following automatic conversions were performed:
'_symmetry_cell_setting' value 'Orthorhombic' changed to 'orthorhombic'
according to '/home/saulius/struct/CIF-dictionaries/cif_core.dic'
dictionary named 'cif_core.dic' version 2.4.1 from 2010-06-29.

Automatic conversion script
Id: cif_fix_enum 1527 2010-12-29 10:47:43Z saulius 
;
_cod_original_sg_symbol_H-M P2(1)2(1)2(1)
_cod_database_code 4101386

loop_
_symmetry_equiv_pos_as_xyz
'x, y, z'
'-x+1/2, -y, z+1/2'
'-x, y+1/2, -z+1/2'
'x+1/2, -y+1/2, -z'

loop_
_atom_site_label
_atom_site_type_symbol
_atom_site_fract_x
_atom_site_fract_y
_atom_site_fract_z
_atom_site_U_iso_or_equiv
_atom_site_adp_type
_atom_site_occupancy
_atom_site_symmetry_multiplicity
_atom_site_calc_flag
_atom_site_refinement_flags
P1 P -0.08667(12) 0.79101(6) 0.16966(5) 0.0684(4) Uani 1 1 d .
P2 P 0.55315(12) 1.09852(7) 0.06432(5) 0.0795(4) Uani 1 1 d .
O1 O 0.2339(3) 1.10017(17) 0.12764(12) 0.0856(11) Uani 1 1 d .
O2 O -0.0146(3) 0.81432(14) 0.12127(10) 0.0693(9) Uani 1 1 d .
O3 O -0.0513(3) 0.85360(14) 0.20650(9) 0.0633(8) Uani 1 1 d .
O4 O 0.4301(3) 0.89395(17) -0.14308(12) 0.0889(11) Uani 1 1 d .
O5 O 0.4914(3) 1.02300(16) 0.05919(10) 0.0754(9) Uani 1 1 d .
O6 O 0.5220(3) 1.12789(15) 0.00969(11) 0.0737(10) Uani 1 1 d .
N1 N 0.1459(3) 1.0033(2) 0.10103(14) 0.0672(11) Uani 1 1 d .
N2 N 0.1452(3) 1.02447(19) 0.17880(16) 0.0651(11) Uani 1 1 d .
N3 N -0.0103(4) 0.73303(19) 0.19748(15) 0.0775(13) Uani 1 1 d D
N4 N 0.4249(3) 0.8981(2) -0.06016(14) 0.0693(11) Uani 1 1 d .
N5 N 0.4670(3) 0.9917(2) -0.10076(14) 0.0691(11) Uani 1 1 d .
N6 N 0.4567(3) 1.12934(18) 0.10093(12) 0.0778(12) Uani 1 1 d .
H6A H 0.3984 1.1046 0.1065 0.093 Uiso 1 1 calc R
C1 C 0.1812(4) 1.0479(3) 0.1344(2) 0.0683(14) Uani 1 1 d .
C2 C 0.0916(4) 0.9437(2) 0.12122(16) 0.0646(13) Uani 1 1 d .
H2 H 0.0166 0.9387 0.1069 0.078 Uiso 1 1 calc R
C3 C 0.0779(4) 0.9622(2) 0.17523(15) 0.0611(12) Uani 1 1 d .
H3 H 0.1120 0.9265 0.1950 0.073 Uiso 1 1 calc R
C4 C -0.0429(4) 0.9716(2) 0.18945(15) 0.0556(12) Uani 1 1 d .
C5 C -0.0973(5) 1.0337(3) 0.18646(17) 0.0760(15) Uani 1 1 d .
H5 H -0.0566 1.0718 0.1770 0.091 Uiso 1 1 calc R
C6 C -0.2093(5) 1.0405(3) 0.1970(2) 0.0872(17) Uani 1 1 d .
H6 H -0.2444 1.0827 0.1943 0.105 Uiso 1 1 calc R
C7 C -0.2689(5) 0.9852(3) 0.2113(2) 0.0938(18) Uani 1 1 d .
H7 H -0.3446 0.9898 0.2193 0.113 Uiso 1 1 calc R
C8 C -0.2185(5) 0.9224(3) 0.21416(18) 0.0807(16) Uani 1 1 d .
H8 H -0.2600 0.8845 0.2236 0.097 Uiso 1 1 calc R
C9 C -0.1056(4) 0.9159(2) 0.20289(15) 0.0595(13) Uani 1 1 d .
C10 C 0.1575(4) 0.8781(3) 0.11349(15) 0.0613(13) Uani 1 1 d .
C11 C 0.2727(5) 0.8791(3) 0.10561(18) 0.0868(17) Uani 1 1 d .
H11 H 0.3104 0.9205 0.1030 0.104 Uiso 1 1 calc R
C12 C 0.3324(6) 0.8179(4) 0.1015(2) 0.116(2) Uani 1 1 d .
H12 H 0.4101 0.8188 0.0971 0.139 Uiso 1 1 calc R
C13 C 0.2769(7) 0.7565(4) 0.1041(2) 0.109(2) Uani 1 1 d .
H13 H 0.3166 0.7158 0.1017 0.131 Uiso 1 1 calc R
C14 C 0.1612(6) 0.7562(3) 0.11034(18) 0.0879(18) Uani 1 1 d .
H14 H 0.1230 0.7149 0.1110 0.105 Uiso 1 1 calc R
C15 C 0.1010(5) 0.8160(3) 0.11555(16) 0.0688(15) Uani 1 1 d .
C16 C 0.1407(4) 1.0193(3) 0.05075(17) 0.0797(16) Uani 1 1 d .
H16A H 0.1577 0.9784 0.0327 0.096 Uiso 1 1 calc R
H16B H 0.1988 1.0525 0.0435 0.096 Uiso 1 1 calc R
C17 C 0.0287(5) 1.0469(3) 0.03402(19) 0.0734(15) Uani 1 1 d .
C18 C -0.0275(7) 1.0179(4) -0.0021(3) 0.114(3) Uani 1 1 d .
H18 H 0.0013 0.9790 -0.0166 0.133 Uiso 1 1 calc R
C19 C -0.1275(8) 1.0450(5) -0.0180(3) 0.116(4) Uani 1 1 d .
H19 H -0.1645 1.0244 -0.0435 0.132 Uiso 1 1 calc R
C20 C -0.1735(6) 1.1008(5) 0.0024(3) 0.123(3) Uani 1 1 d .
H20 H -0.2409 1.1187 -0.0090 0.139 Uiso 1 1 calc R
C21 C -0.1200(7) 1.1300(4) 0.0396(3) 0.119(3) Uani 1 1 d .
H21 H -0.1507 1.1677 0.0548 0.136 Uiso 1 1 calc R
C22 C -0.0172(6) 1.1025(3) 0.0551(2) 0.113(2) Uani 1 1 d .
H22 H 0.0205 1.1229 0.0805 0.136 Uiso 1 1 calc R
C23 C 0.1972(4) 1.0466(3) 0.22335(18) 0.0804(16) Uani 1 1 d .
H23A H 0.1388 1.0551 0.2469 0.097 Uiso 1 1 calc R
H23B H 0.2374 1.0889 0.2179 0.097 Uiso 1 1 calc R
C24 C 0.2775(5) 0.9942(3) 0.2424(2) 0.0716(15) Uani 1 1 d .
C25 C 0.2714(5) 0.9727(4) 0.2897(2) 0.107(2) Uani 1 1 d .
H25 H 0.2190 0.9928 0.3100 0.128 Uiso 1 1 calc R
C26 C 0.3418(7) 0.9219(5) 0.3073(3) 0.125(3) Uani 1 1 d .
H26 H 0.3386 0.9090 0.3393 0.132 Uiso 1 1 calc R
C27 C 0.4149(7) 0.8917(4) 0.2768(4) 0.125(3) Uani 1 1 d .
H27 H 0.4597 0.8560 0.2876 0.130 Uiso 1 1 calc R
C28 C 0.4243(6) 0.9125(4) 0.2304(3) 0.122(2) Uani 1 1 d .
H28 H 0.4766 0.8923 0.2101 0.136 Uiso 1 1 calc R
C29 C 0.3547(6) 0.9641(3) 0.2141(2) 0.102(2) Uani 1 1 d .
H29 H 0.3615 0.9785 0.1825 0.122 Uiso 1 1 calc R
C30 C 0.0872(5) 0.7412(3) 0.22855(19) 0.0820(16) Uani 1 1 d .
H30 H 0.1282 0.7819 0.2182 0.098 Uiso 1 1 calc R
C31 C 0.0551(5) 0.7505(2) 0.28080(19) 0.0702(15) Uani 1 1 d .
C32 C 0.1304(5) 0.7809(3) 0.3111(2) 0.102(2) Uani 1 1 d .
H32 H 0.1981 0.7976 0.2991 0.123 Uiso 1 1 calc R
C33 C 0.1070(7) 0.7868(4) 0.3592(3) 0.124(3) Uani 1 1 d .
H33 H 0.1593 0.8074 0.3793 0.138 Uiso 1 1 calc R
C34 C 0.0104(8) 0.7635(3) 0.3773(2) 0.115(2) Uani 1 1 d .
H34 H -0.0048 0.7690 0.4097 0.138 Uiso 1 1 calc R
C35 C -0.0676(6) 0.7310(3) 0.3482(2) 0.102(2) Uani 1 1 d .
H35 H -0.1339 0.7132 0.3607 0.123 Uiso 1 1 calc R
C36 C -0.0431(5) 0.7260(2) 0.29907(19) 0.0826(16) Uani 1 1 d .
H36 H -0.0950 0.7054 0.2787 0.099 Uiso 1 1 calc R
C37 C 0.1654(5) 0.6804(3) 0.22306(18) 0.120(2) Uani 1 1 d .
H37A H 0.1264 0.6396 0.2324 0.139 Uiso 1 1 calc R
H37B H 0.2304 0.6865 0.2431 0.139 Uiso 1 1 calc R
H37C H 0.1888 0.6766 0.1903 0.139 Uiso 1 1 calc R
C38 C 0.4405(4) 0.9253(3) -0.1048(2) 0.0708(14) Uani 1 1 d .
C39 C 0.4454(4) 0.9481(2) -0.02242(15) 0.0620(13) Uani 1 1 d .
H39 H 0.3761 0.9543 -0.0038 0.074 Uiso 1 1 calc R
C40 C 0.4706(4) 1.0152(2) -0.05116(15) 0.0636(13) Uani 1 1 d .
H40 H 0.5471 1.0308 -0.0437 0.076 Uiso 1 1 calc R
C41 C 0.3885(5) 1.0713(3) -0.04042(16) 0.0632(13) Uani 1 1 d .
C42 C 0.2806(5) 1.0713(3) -0.06045(17) 0.0744(15) Uani 1 1 d .
H42 H 0.2608 1.0362 -0.0811 0.089 Uiso 1 1 calc R
C43 C 0.2030(5) 1.1209(3) -0.0509(2) 0.0897(18) Uani 1 1 d .
H43 H 0.1315 1.1192 -0.0645 0.108 Uiso 1 1 calc R
C44 C 0.2326(7) 1.1735(3) -0.0208(2) 0.098(2) Uani 1 1 d .
H44 H 0.1811 1.2080 -0.0141 0.117 Uiso 1 1 calc R
C45 C 0.3376(7) 1.1750(3) -0.00075(19) 0.0926(19) Uani 1 1 d .
H45 H 0.3566 1.2102 0.0200 0.111 Uiso 1 1 calc R
C46 C 0.4167(5) 1.1246(3) -0.01083(18) 0.0704(15) Uani 1 1 d .
C47 C 0.5397(4) 0.9284(3) 0.01059(18) 0.0686(14) Uani 1 1 d .
C48 C 0.6089(5) 0.8734(3) 0.0018(2) 0.0976(18) Uani 1 1 d .
H48 H 0.5969 0.8462 -0.0250 0.117 Uiso 1 1 calc R
C49 C 0.6976(6) 0.8585(3) 0.0334(3) 0.124(3) Uani 1 1 d .
H49 H 0.7446 0.8216 0.0273 0.131 Uiso 1 1 calc R
C50 C 0.7153(7) 0.8978(4) 0.0730(3) 0.129(3) Uani 1 1 d .
H50 H 0.7739 0.8876 0.0939 0.139 Uiso 1 1 calc R
C51 C 0.6462(6) 0.9523(3) 0.0817(2) 0.119(2) Uani 1 1 d .
H51 H 0.6578 0.9793 0.1086 0.133 Uiso 1 1 calc R
C52 C 0.5615(5) 0.9668(3) 0.05129(19) 0.0831(16) Uani 1 1 d .
C53 C 0.3643(5) 0.8353(2) -0.05255(17) 0.0778(15) Uani 1 1 d .
H53A H 0.3879 0.8159 -0.0223 0.093 Uiso 1 1 calc R
H53B H 0.3849 0.8034 -0.0776 0.093 Uiso 1 1 calc R
C54 C 0.2379(5) 0.8429(3) -0.0522(2) 0.0777(16) Uani 1 1 d .
C55 C 0.1797(6) 0.8652(4) -0.0919(2) 0.119(3) Uani 1 1 d .
H55 H 0.2193 0.8774 -0.1193 0.137 Uiso 1 1 calc R
C56 C 0.0614(7) 0.8697(5) -0.0915(3) 0.120(4) Uani 1 1 d .
H56 H 0.0227 0.8842 -0.1186 0.134 Uiso 1 1 calc R
C57 C 0.0043(6) 0.8525(4) -0.0512(3) 0.124(3) Uani 1 1 d .
H57 H -0.0740 0.8550 -0.0507 0.133 Uiso 1 1 calc R
C58 C 0.0604(8) 0.8321(3) -0.0121(3) 0.120(2) Uani 1 1 d .
H58 H 0.0206 0.8210 0.0155 0.144 Uiso 1 1 calc R
C59 C 0.1764(6) 0.8274(3) -0.0124(2) 0.0906(18) Uani 1 1 d .
H59 H 0.2136 0.8134 0.0152 0.109 Uiso 1 1 calc R
C60 C 0.5136(5) 1.0311(3) -0.13920(17) 0.0794(15) Uani 1 1 d .
H60A H 0.4928 1.0784 -0.1348 0.095 Uiso 1 1 calc R
H60B H 0.4809 1.0157 -0.1691 0.095 Uiso 1 1 calc R
C61 C 0.6397(5) 1.0261(3) -0.14255(19) 0.0849(16) Uani 1 1 d D
C62 C 0.6962(6) 0.9664(4) -0.1415(3) 0.119(3) Uani 1 1 d D
H62 H 0.6554 0.9264 -0.1371 0.137 Uiso 1 1 calc R
C63 C 0.8108(7) 0.9621(4) -0.1466(3) 0.123(3) Uani 1 1 d D
H63 H 0.8459 0.9198 -0.1454 0.134 Uiso 1 1 calc R
C64 C 0.8723(7) 1.0177(4) -0.1531(2) 0.119(3) Uiso 1 1 d D
H64 H 0.9488 1.0149 -0.1601 0.139 Uiso 1 1 calc R
C65 C 0.8210(9) 1.0777(5) -0.1493(3) 0.122(4) Uiso 1 1 d D
H65 H 0.8637 1.1174 -0.1478 0.136 Uiso 1 1 calc R
C66 C 0.6998(8) 1.0815(4) -0.1475(3) 0.124(3) Uiso 1 1 d D
H66 H 0.6641 1.1235 -0.1498 0.139 Uiso 1 1 calc R
C67 C 0.4630(5) 1.1957(3) 0.12475(17) 0.0964(19) Uani 1 1 d .
H67 H 0.4020 1.2241 0.1120 0.116 Uiso 1 1 calc R
C68 C 0.4452(5) 1.1891(3) 0.17777(18) 0.0675(13) Uani 1 1 d .
C69 C 0.3731(5) 1.2313(3) 0.2022(2) 0.099(2) Uani 1 1 d .
H69 H 0.3317 1.2638 0.1855 0.119 Uiso 1 1 calc R
C70 C 0.3616(8) 1.2260(4) 0.2509(3) 0.112(3) Uani 1 1 d .
H70 H 0.3132 1.2550 0.2673 0.130 Uiso 1 1 calc R
C71 C 0.4203(10) 1.1791(6) 0.2744(3) 0.121(5) Uani 1 1 d .
H71 H 0.4138 1.1763 0.3075 0.135 Uiso 1 1 calc R
C72 C 0.4887(8) 1.1355(5) 0.2513(3) 0.115(4) Uani 1 1 d .
H72 H 0.5278 1.1020 0.2679 0.139 Uiso 1 1 calc R
C73 C 0.4991(5) 1.1417(4) 0.2040(3) 0.113(2) Uani 1 1 d .
H73 H 0.5466 1.1115 0.1882 0.136 Uiso 1 1 calc R
C74 C 0.5712(7) 1.2312(3) 0.1150(2) 0.125(4) Uani 1 1 d .
H74A H 0.6298 1.1982 0.1101 0.137 Uiso 1 1 calc R
H74B H 0.5903 1.2597 0.1417 0.137 Uiso 1 1 calc R
H74C H 0.5636 1.2587 0.0867 0.137 Uiso 1 1 calc R
H3A H -0.037(3) 0.6908(12) 0.1906(13) 0.064(14) Uiso 1 1 d D

loop_
_atom_site_aniso_label
_atom_site_aniso_U_11
_atom_site_aniso_U_22
_atom_site_aniso_U_33
_atom_site_aniso_U_23
_atom_site_aniso_U_13
_atom_site_aniso_U_12
P1 0.0826(10) 0.0562(8) 0.0665(8) 0.0011(7) -0.0111(8) -0.0095(8)
P2 0.0756(10) 0.0871(10) 0.0757(9) -0.0159(8) 0.0121(9) -0.0209(9)
O1 0.070(2) 0.066(2) 0.121(3) 0.007(2) 0.016(2) -0.016(2)
O2 0.088(3) 0.062(2) 0.057(2) 0.0005(16) -0.008(2) -0.003(2)
O3 0.075(2) 0.0513(19) 0.0638(19) -0.0022(16) -0.0058(17) -0.0053(18)
O4 0.093(3) 0.100(3) 0.073(2) -0.028(2) -0.003(2) 0.006(2)
O5 0.081(3) 0.068(2) 0.077(2) -0.0086(18) -0.0025(19) -0.004(2)
O6 0.081(3) 0.069(2) 0.071(2) -0.0083(17) 0.018(2) -0.012(2)
N1 0.077(3) 0.062(3) 0.063(3) 0.003(2) 0.004(2) -0.003(2)
N2 0.052(3) 0.063(3) 0.081(3) -0.005(2) -0.012(2) -0.006(2)
N3 0.109(4) 0.044(3) 0.080(3) -0.002(2) -0.021(3) -0.002(3)
N4 0.074(3) 0.065(3) 0.069(3) -0.007(2) -0.006(2) -0.004(2)
N5 0.077(3) 0.066(3) 0.064(3) -0.005(2) 0.013(2) -0.004(2)
N6 0.089(3) 0.076(3) 0.068(2) -0.022(2) 0.034(2) -0.030(2)
C1 0.053(4) 0.063(4) 0.089(4) -0.001(4) 0.007(3) 0.003(3)
C2 0.057(3) 0.057(3) 0.080(3) -0.004(3) -0.004(3) -0.004(3)
C3 0.068(3) 0.045(3) 0.071(3) 0.000(2) 0.000(3) -0.001(3)
C4 0.046(3) 0.050(3) 0.071(3) -0.006(2) 0.000(3) 0.004(3)
C5 0.061(4) 0.063(4) 0.104(4) -0.012(3) -0.001(3) -0.005(3)
C6 0.053(4) 0.073(4) 0.135(5) -0.019(4) -0.002(3) 0.006(3)
C7 0.053(4) 0.100(5) 0.128(5) -0.036(4) 0.016(3) 0.007(4)
C8 0.063(4) 0.066(4) 0.113(4) -0.009(3) 0.022(3) -0.012(3)
C9 0.062(4) 0.059(4) 0.057(3) -0.004(3) 0.005(3) 0.000(3)
C10 0.058(4) 0.061(4) 0.065(3) -0.007(3) 0.002(3) 0.011(3)
C11 0.071(4) 0.094(5) 0.095(4) -0.016(3) 0.005(3) 0.012(4)
C12 0.093(5) 0.127(6) 0.127(5) -0.010(5) 0.012(4) 0.058(5)
C13 0.131(7) 0.097(5) 0.100(5) -0.002(4) 0.023(5) 0.062(5)
C14 0.120(6) 0.065(4) 0.079(4) -0.004(3) 0.019(4) 0.028(4)
C15 0.088(5) 0.065(4) 0.053(3) -0.004(3) -0.001(3) 0.018(4)
C16 0.081(4) 0.076(4) 0.082(4) 0.004(3) 0.026(3) 0.010(3)
C17 0.072(4) 0.079(4) 0.069(3) -0.015(3) 0.018(3) -0.002(3)
C18 0.129(7) 0.150(7) 0.154(6) -0.074(5) -0.039(6) 0.021(6)
C19 0.111(7) 0.164(11) 0.134(9) -0.048(8) -0.059(7) 0.002(7)
C20 0.074(5) 0.151(9) 0.123(7) -0.007(6) -0.007(5) 0.021(6)
C21 0.125(7) 0.167(7) 0.124(6) -0.023(6) -0.018(5) 0.068(6)
C22 0.098(5) 0.126(5) 0.116(5) -0.031(4) -0.012(4) 0.030(4)
C23 0.070(4) 0.078(4) 0.094(4) -0.014(3) -0.002(3) 0.000(3)
C24 0.054(4) 0.097(4) 0.063(4) -0.014(3) -0.004(3) -0.017(3)
C25 0.055(4) 0.160(7) 0.106(5) 0.000(5) 0.006(4) -0.012(4)
C26 0.100(6) 0.180(8) 0.125(7) 0.066(6) -0.006(5) 0.004(5)
C27 0.092(6) 0.106(6) 0.177(8) 0.024(6) -0.058(6) -0.006(5)
C28 0.099(6) 0.137(6) 0.128(6) -0.012(5) -0.032(5) 0.017(5)
C29 0.093(5) 0.128(6) 0.084(4) -0.001(4) -0.019(4) 0.023(4)
C30 0.090(4) 0.070(4) 0.086(4) 0.014(3) -0.014(4) 0.005(3)
C31 0.077(4) 0.058(3) 0.076(4) 0.006(3) -0.017(4) -0.009(3)
C32 0.102(5) 0.104(5) 0.102(5) -0.011(4) -0.028(4) -0.014(4)
C33 0.124(7) 0.116(6) 0.131(7) -0.037(5) -0.044(6) -0.016(5)
C34 0.156(8) 0.105(6) 0.083(5) -0.009(4) -0.029(6) 0.023(5)
C35 0.144(6) 0.075(4) 0.089(4) 0.012(3) -0.006(5) -0.015(4)
C36 0.100(5) 0.075(4) 0.072(4) 0.011(3) -0.018(4) -0.005(4)
C37 0.156(6) 0.111(5) 0.092(4) 0.011(4) -0.010(4) 0.057(5)
C38 0.059(3) 0.086(4) 0.068(4) -0.011(4) -0.006(3) 0.009(3)
C39 0.059(3) 0.064(3) 0.063(3) -0.007(3) 0.004(3) 0.000(3)
C40 0.064(3) 0.060(3) 0.067(3) -0.002(3) 0.014(3) -0.004(3)
C41 0.069(4) 0.065(4) 0.056(3) 0.011(3) 0.002(3) 0.009(3)
C42 0.084(4) 0.071(4) 0.068(3) 0.008(3) 0.007(3) 0.008(3)
C43 0.082(4) 0.108(5) 0.079(4) 0.032(4) 0.010(4) 0.033(4)
C44 0.136(7) 0.094(5) 0.062(4) 0.025(4) 0.018(4) 0.040(5)
C45 0.143(6) 0.070(4) 0.064(4) 0.011(3) 0.024(4) 0.009(4)
C46 0.082(4) 0.061(4) 0.069(4) 0.009(3) 0.029(3) 0.011(4)
C47 0.068(4) 0.064(3) 0.073(3) -0.002(3) -0.010(3) 0.009(3)
C48 0.086(4) 0.087(4) 0.120(5) -0.024(4) -0.024(4) 0.015(4)
C49 0.125(6) 0.100(5) 0.176(7) -0.009(5) -0.075(6) 0.045(5)
C50 0.164(8) 0.124(7) 0.158(7) 0.000(6) -0.092(6) 0.025(6)
C51 0.132(6) 0.109(6) 0.116(5) -0.009(4) -0.054(5) 0.028(5)
C52 0.096(5) 0.076(4) 0.077(4) -0.004(3) -0.019(4) 0.008(4)
C53 0.087(5) 0.064(4) 0.082(4) -0.007(3) -0.007(3) -0.010(3)
C54 0.081(5) 0.078(4) 0.074(4) -0.025(3) -0.007(4) -0.010(3)
C55 0.052(6) 0.146(9) 0.059(5) -0.024(5) -0.007(4) -0.016(6)
C56 0.056(6) 0.176(11) 0.058(6) -0.044(7) -0.029(5) 0.001(7)
C57 0.077(5) 0.142(9) 0.113(6) -0.048(7) 0.001(5) -0.031(6)
C58 0.109(7) 0.132(6) 0.118(6) -0.032(5) 0.034(6) -0.037(5)
C59 0.098(6) 0.085(4) 0.089(5) 0.003(3) 0.005(4) -0.005(4)
C60 0.079(4) 0.090(4) 0.069(3) 0.008(3) 0.005(3) 0.010(3)
C61 0.084(5) 0.087(5) 0.083(4) 0.004(3) -0.009(3) -0.005(4)
C62 0.075(5) 0.122(6) 0.220(8) -0.018(6) 0.014(5) 0.025(5)
C63 0.099(6) 0.113(6) 0.247(9) -0.033(6) 0.003(6) 0.015(5)
C67 0.150(6) 0.069(4) 0.069(4) -0.007(3) 0.024(4) -0.032(4)
C68 0.061(4) 0.060(3) 0.082(4) -0.006(3) 0.002(3) -0.002(3)
C69 0.122(6) 0.066(4) 0.109(5) -0.020(4) 0.008(4) 0.007(4)
C70 0.165(9) 0.140(8) 0.121(8) -0.071(6) 0.059(7) -0.012(6)
C71 0.111(13) 0.124(13) 0.047(6) -0.015(7) -0.002(7) -0.018(10)
C72 0.103(9) 0.128(11) 0.055(7) 0.003(7) -0.021(6) 0.036(8)
C73 0.085(5) 0.160(7) 0.094(5) -0.019(5) -0.005(4) 0.037(5)
C74 0.169(10) 0.104(6) 0.101(6) -0.035(5) 0.060(6) -0.071(7)

loop_
_atom_type_symbol
_atom_type_description
_atom_type_scat_dispersion_real
_atom_type_scat_dispersion_imag
_atom_type_scat_source
C C 0.0033 0.0016 'International Tables Vol C Tables 4.2.6.8 and 6.1.1.4'
H H 0.0000 0.0000 'International Tables Vol C Tables 4.2.6.8 and 6.1.1.4'
N N 0.0061 0.0033 'International Tables Vol C Tables 4.2.6.8 and 6.1.1.4'
O O 0.0106 0.0060 'International Tables Vol C Tables 4.2.6.8 and 6.1.1.4'
P P 0.1023 0.0942 'International Tables Vol C Tables 4.2.6.8 and 6.1.1.4'

loop_
_geom_angle_atom_site_label_1
_geom_angle_atom_site_label_2
_geom_angle_atom_site_label_3
_geom_angle
N3 P1 O3 94.61(19)
N3 P1 O2 106.9(2)
O3 P1 O2 99.84(15)
N6 P2 O5 94.34(18)
N6 P2 O6 106.64(19)
O5 P2 O6 97.56(16)
C1 O1 H6A 124.9
C15 O2 P1 127.7(3)
C9 O3 P1 119.5(3)
C52 O5 P2 117.1(3)
C46 O6 P2 124.4(3)
C1 N1 C16 123.2(4)
C1 N1 C2 113.2(4)
C16 N1 C2 122.4(4)
C1 N2 C23 122.3(4)
C1 N2 C3 112.5(4)
C23 N2 C3 122.6(4)
C30 N3 P1 129.9(3)
C30 N3 H3A 120(3)
P1 N3 H3A 110(3)
C38 N4 C53 122.3(4)
C38 N4 C39 111.9(4)
C53 N4 C39 123.4(4)
C38 N5 C60 123.3(4)
C38 N5 C40 113.1(4)
C60 N5 C40 121.9(4)
C67 N6 P2 125.0(3)
C67 N6 H6A 117.5
P2 N6 H6A 117.5
O1 C1 N1 127.1(5)
O1 C1 N2 125.1(5)
N1 C1 N2 107.9(5)
N1 C2 C10 113.6(4)
N1 C2 C3 103.6(3)
C10 C2 C3 112.8(4)
N1 C2 H2 108.9
C10 C2 H2 108.9
C3 C2 H2 108.9
N2 C3 C4 113.6(4)
N2 C3 C2 101.8(4)
C4 C3 C2 112.6(4)
N2 C3 H3 109.5
C4 C3 H3 109.5
C2 C3 H3 109.5
C9 C4 C5 117.8(5)
C9 C4 C3 119.4(4)
C5 C4 C3 122.7(5)
C6 C5 C4 121.9(5)
C6 C5 H5 119.0
C4 C5 H5 119.0
C7 C6 C5 119.3(5)
C7 C6 H6 120.3
C5 C6 H6 120.3
C6 C7 C8 120.7(5)
C6 C7 H7 119.7
C8 C7 H7 119.7
C7 C8 C9 119.5(5)
C7 C8 H8 120.3
C9 C8 H8 120.3
C4 C9 C8 120.8(5)
C4 C9 O3 118.1(4)
C8 C9 O3 121.0(5)
C11 C10 C15 119.6(5)
C11 C10 C2 121.2(5)
C15 C10 C2 119.2(5)
C10 C11 C12 120.0(6)
C10 C11 H11 120.0
C12 C11 H11 120.0
C13 C12 C11 120.5(7)
C13 C12 H12 119.8
C11 C12 H12 119.8
C12 C13 C14 118.9(6)
C12 C13 H13 120.5
C14 C13 H13 120.5
C15 C14 C13 121.5(6)
C15 C14 H14 119.3
C13 C14 H14 119.3
O2 C15 C14 120.3(5)
O2 C15 C10 120.2(5)
C14 C15 C10 119.5(6)
N1 C16 C17 114.7(4)
N1 C16 H16A 108.6
C17 C16 H16A 108.6
N1 C16 H16B 108.6
C17 C16 H16B 108.6
H16A C16 H16B 107.6
C18 C17 C22 118.1(6)
C18 C17 C16 121.3(6)
C22 C17 C16 120.6(6)
C17 C18 C19 120.7(7)
C17 C18 H18 119.7
C19 C18 H18 119.7
C20 C19 C18 121.8(8)
C20 C19 H19 119.1
C18 C19 H19 119.1
C21 C20 C19 118.8(8)
C21 C20 H20 120.6
C19 C20 H20 120.6
C20 C21 C22 118.9(7)
C20 C21 H21 120.5
C22 C21 H21 120.5
C17 C22 C21 121.8(6)
C17 C22 H22 119.1
C21 C22 H22 119.1
N2 C23 C24 111.5(4)
N2 C23 H23A 109.3
C24 C23 H23A 109.3
N2 C23 H23B 109.3
C24 C23 H23B 109.3
H23A C23 H23B 108.0
C29 C24 C25 117.5(6)
C29 C24 C23 121.6(5)
C25 C24 C23 120.8(6)
C24 C25 C26 121.5(6)
C24 C25 H25 119.2
C26 C25 H25 119.2
C27 C26 C25 118.4(7)
C27 C26 H26 120.8
C25 C26 H26 120.8
C26 C27 C28 121.3(8)
C26 C27 H27 119.3
C28 C27 H27 119.3
C27 C28 C29 119.0(7)
C27 C28 H28 120.5
C29 C28 H28 120.5
C24 C29 C28 122.2(6)
C24 C29 H29 118.9
C28 C29 H29 118.9
N3 C30 C37 109.8(4)
N3 C30 C31 112.8(5)
C37 C30 C31 110.2(4)
N3 C30 H30 108.0
C37 C30 H30 108.0
C31 C30 H30 108.0
C36 C31 C32 118.8(5)
C36 C31 C30 122.2(5)
C32 C31 C30 118.9(6)
C31 C32 C33 120.6(6)
C31 C32 H32 119.7
C33 C32 H32 119.7
C34 C33 C32 121.0(7)
C34 C33 H33 119.5
C32 C33 H33 119.5
C33 C34 C35 120.4(7)
C33 C34 H34 119.8
C35 C34 H34 119.8
C34 C35 C36 117.9(6)
C34 C35 H35 121.0
C36 C35 H35 121.0
C31 C36 C35 121.2(6)
C31 C36 H36 119.4
C35 C36 H36 119.4
C30 C37 H37A 109.5
C30 C37 H37B 109.5
H37A C37 H37B 109.5
C30 C37 H37C 109.5
H37A C37 H37C 109.5
H37B C37 H37C 109.5
O4 C38 N5 125.3(5)
O4 C38 N4 125.3(5)
N5 C38 N4 109.4(5)
N4 C39 C47 113.1(4)
N4 C39 C40 103.1(3)
C47 C39 C40 112.9(4)
N4 C39 H39 109.2
C47 C39 H39 109.2
C40 C39 H39 109.2
N5 C40 C41 113.8(4)
N5 C40 C39 102.4(3)
C41 C40 C39 112.9(4)
N5 C40 H40 109.2
C41 C40 H40 109.2
C39 C40 H40 109.2
C46 C41 C42 117.6(5)
C46 C41 C40 121.5(5)
C42 C41 C40 120.9(5)
C43 C42 C41 122.6(5)
C43 C42 H42 118.7
C41 C42 H42 118.7
C42 C43 C44 118.8(6)
C42 C43 H43 120.6
C44 C43 H43 120.6
C45 C44 C43 119.9(6)
C45 C44 H44 120.1
C43 C44 H44 120.1
C44 C45 C46 121.1(6)
C44 C45 H45 119.4
C46 C45 H45 119.4
C41 C46 O6 120.4(5)
C41 C46 C45 120.0(6)
O6 C46 C45 119.6(6)
C48 C47 C52 117.4(5)
C48 C47 C39 122.5(5)
C52 C47 C39 120.1(5)
C47 C48 C49 119.8(5)
C47 C48 H48 120.1
C49 C48 H48 120.1
C50 C49 C48 120.5(6)
C50 C49 H49 119.8
C48 C49 H49 119.7
C49 C50 C51 119.5(7)
C49 C50 H50 120.2
C51 C50 H50 120.2
C52 C51 C50 120.0(6)
C52 C51 H51 120.0
C50 C51 H51 120.0
C51 C52 C47 122.7(6)
C51 C52 O5 120.7(5)
C47 C52 O5 116.6(5)
N4 C53 C54 114.3(4)
N4 C53 H53A 108.7
C54 C53 H53A 108.7
N4 C53 H53B 108.7
C54 C53 H53B 108.7
H53A C53 H53B 107.6
C59 C54 C55 117.4(6)
C59 C54 C53 121.1(6)
C55 C54 C53 121.6(6)
C54 C55 C56 120.9(7)
C54 C55 H55 119.5
C56 C55 H55 119.5
C57 C56 C55 119.2(7)
C57 C56 H56 120.4
C55 C56 H56 120.4
C58 C57 C56 120.2(8)
C58 C57 H57 119.9
C56 C57 H57 119.9
C57 C58 C59 120.7(7)
C57 C58 H58 119.7
C59 C58 H58 119.7
C54 C59 C58 121.5(6)
C54 C59 H59 119.2
C58 C59 H59 119.2
N5 C60 C61 113.3(4)
N5 C60 H60A 108.9
C61 C60 H60A 108.9
N5 C60 H60B 108.9
C61 C60 H60B 108.9
H60A C60 H60B 107.7
C66 C61 C62 117.0(7)
C66 C61 C60 119.7(7)
C62 C61 C60 123.3(6)
C61 C62 C63 122.9(8)
C61 C62 H62 118.5
C63 C62 H62 118.5
C64 C63 C62 120.6(8)
C64 C63 H63 119.7
C62 C63 H63 119.7
C63 C64 C65 117.9(9)
C63 C64 H64 121.0
C65 C64 H64 121.0
C64 C65 C66 120.3(10)
C64 C65 H65 119.8
C66 C65 H65 119.8
C61 C66 C65 120.3(9)
C61 C66 H66 119.9
C65 C66 H66 119.9
N6 C67 C74 112.2(5)
N6 C67 C68 111.4(4)
C74 C67 C68 110.1(5)
N6 C67 H67 107.7
C74 C67 H67 107.7
C68 C67 H67 107.7
C73 C68 C69 116.3(5)
C73 C68 C67 122.0(6)
C69 C68 C67 121.7(6)
C68 C69 C70 120.6(6)
C68 C69 H69 119.7
C70 C69 H69 119.7
C71 C70 C69 119.4(8)
C71 C70 H70 120.3
C69 C70 H70 120.3
C70 C71 C72 121.4(9)
C70 C71 H71 119.3
C72 C71 H71 119.3
C73 C72 C71 118.3(9)
C73 C72 H72 120.9
C71 C72 H72 120.9
C72 C73 C68 124.0(7)
C72 C73 H73 118.0
C68 C73 H73 118.0
C67 C74 H74A 109.5
C67 C74 H74B 109.5
H74A C74 H74B 109.5
C67 C74 H74C 109.5
H74A C74 H74C 109.5
H74B C74 H74C 109.5

loop_
_geom_bond_atom_site_label_1
_geom_bond_atom_site_label_2
_geom_bond_distance
P1 N3 1.650(4)
P1 O3 1.658(3)
P1 O2 1.664(3)
P2 N6 1.650(4)
P2 O5 1.661(3)
P2 O6 1.674(3)
O1 C1 1.216(5)
O2 C15 1.380(6)
O3 C9 1.386(5)
O4 C38 1.240(5)
O5 C52 1.399(6)
O6 C46 1.376(6)
N1 C1 1.346(6)
N1 C16 1.441(5)
N1 C2 1.451(5)
N2 C1 1.392(6)
N2 C23 1.456(5)
N2 C3 1.464(5)
N3 C30 1.455(6)
N3 H3A 0.906(18)
N4 C38 1.371(5)
N4 C53 1.444(5)
N4 C39 1.462(5)
N5 C38 1.346(5)
N5 C60 1.435(5)
N5 C40 1.462(5)
N6 C67 1.466(5)
N6 H6A 0.8600
C2 C10 1.522(6)
C2 C3 1.561(5)
C2 H2 0.9800
C3 C4 1.497(6)
C3 H3 0.9800
C4 C9 1.376(6)
C4 C5 1.381(6)
C5 C6 1.367(6)
C5 H5 0.9300
C6 C7 1.358(7)
C6 H6 0.9300
C7 C8 1.373(6)
C7 H7 0.9300
C8 C9 1.381(6)
C8 H8 0.9300
C10 C11 1.383(6)
C10 C15 1.393(6)
C11 C12 1.399(7)
C11 H11 0.9300
C12 C13 1.376(8)
C12 H12 0.9300
C13 C14 1.384(7)
C13 H13 0.9300
C14 C15 1.382(6)
C14 H14 0.9300
C16 C17 1.509(7)
C16 H16A 0.9700
C16 H16B 0.9700
C17 C18 1.337(7)
C17 C22 1.355(7)
C18 C19 1.372(9)
C18 H18 0.9300
C19 C20 1.351(9)
C19 H19 0.9300
C20 C21 1.346(8)
C20 H20 0.9300
C21 C22 1.401(8)
C21 H21 0.9300
C22 H22 0.9300
C23 C24 1.500(6)
C23 H23A 0.9700
C23 H23B 0.9700
C24 C29 1.346(7)
C24 C25 1.389(7)
C25 C26 1.392(8)
C25 H25 0.9300
C26 C27 1.354(8)
C26 H26 0.9300
C27 C28 1.363(8)
C27 H27 0.9300
C28 C29 1.384(7)
C28 H28 0.9300
C29 H29 0.9300
C30 C37 1.520(6)
C30 C31 1.521(6)
C30 H30 0.9800
C31 C36 1.359(7)
C31 C32 1.367(7)
C32 C33 1.378(8)
C32 H32 0.9300
C33 C34 1.335(8)
C33 H33 0.9300
C34 C35 1.387(8)
C34 H34 0.9300
C35 C36 1.407(7)
C35 H35 0.9300
C36 H36 0.9300
C37 H37A 0.9600
C37 H37B 0.9600
C37 H37C 0.9600
C39 C47 1.501(6)
C39 C40 1.571(5)
C39 H39 0.9800
C40 C41 1.500(6)
C40 H40 0.9800
C41 C46 1.375(6)
C41 C42 1.397(6)
C42 C43 1.367(6)
C42 H42 0.9300
C43 C44 1.379(7)
C43 H43 0.9300
C44 C45 1.365(8)
C44 H44 0.9300
C45 C46 1.392(7)
C45 H45 0.9300
C47 C48 1.379(6)
C47 C52 1.390(6)
C48 C49 1.404(7)
C48 H48 0.9300
C49 C50 1.365(8)
C49 H49 0.9300
C50 C51 1.371(8)
C50 H50 0.9300
C51 C52 1.346(7)
C51 H51 0.9300
C53 C54 1.506(7)
C53 H53A 0.9700
C53 H53B 0.9700
C54 C59 1.364(7)
C54 C55 1.378(7)
C55 C56 1.406(8)
C55 H55 0.9300
C56 C57 1.356(9)
C56 H56 0.9300
C57 C58 1.341(9)
C57 H57 0.9300
C58 C59 1.379(8)
C58 H58 0.9300
C59 H59 0.9300
C60 C61 1.501(7)
C60 H60A 0.9700
C60 H60B 0.9700
C61 C66 1.308(8)
C61 C62 1.351(7)
C62 C63 1.369(8)
C62 H62 0.9300
C63 C64 1.326(8)
C63 H63 0.9300
C64 C65 1.329(9)
C64 H64 0.9300
C65 C66 1.440(8)
C65 H65 0.9300
C66 H66 0.9300
C67 C74 1.486(7)
C67 C68 1.502(6)
C67 H67 0.9800
C68 C73 1.347(7)
C68 C69 1.372(7)
C69 C70 1.373(9)
C69 H69 0.9300
C70 C71 1.328(10)
C70 H70 0.9300
C71 C72 1.343(11)
C71 H71 0.9300
C72 C73 1.333(8)
C72 H72 0.9300
C73 H73 0.9300
C74 H74A 0.9600
C74 H74B 0.9600
C74 H74C 0.9600

loop_
_geom_hbond_atom_site_label_D
_geom_hbond_atom_site_label_H
_geom_hbond_atom_site_label_A
_geom_hbond_distance_DH
_geom_hbond_distance_HA
_geom_hbond_distance_DA
_geom_hbond_angle_DHA
_geom_hbond_site_symmetry_A
N3 H3A O4 0.906(18) 2.17(2) 3.005(5) 154(3) 4_465
N6 H6A O1 0.86 2.04 2.805(5) 147.7 .

loop_
_geom_torsion_atom_site_label_1
_geom_torsion_atom_site_label_2
_geom_torsion_atom_site_label_3
_geom_torsion_atom_site_label_4
_geom_torsion
N3 P1 O2 C15 -30.7(4)
O3 P1 O2 C15 67.3(4)
N3 P1 O3 C9 -171.8(3)
O2 P1 O3 C9 80.1(3)
N6 P2 O5 C52 -149.5(3)
O6 P2 O5 C52 103.0(3)
N6 P2 O6 C46 -49.3(4)
O5 P2 O6 C46 47.5(4)
O3 P1 N3 C30 -22.8(5)
O2 P1 N3 C30 79.0(5)
O5 P2 N6 C67 174.1(4)
O6 P2 N6 C67 -86.7(4)
H6A O1 C1 N1 -70.3
H6A O1 C1 N2 110.7
C16 N1 C1 O1 -16.2(8)
C2 N1 C1 O1 176.1(5)
C16 N1 C1 N2 162.9(4)
C2 N1 C1 N2 -4.8(5)
C23 N2 C1 O1 -21.2(7)
C3 N2 C1 O1 176.6(4)
C23 N2 C1 N1 159.7(4)
C3 N2 C1 N1 -2.6(5)
C1 N1 C2 C10 -113.2(4)
C16 N1 C2 C10 79.0(5)
C1 N1 C2 C3 9.5(5)
C16 N1 C2 C3 -158.3(4)
C1 N2 C3 C4 -113.4(4)
C23 N2 C3 C4 84.4(5)
C1 N2 C3 C2 7.9(5)
C23 N2 C3 C2 -154.3(4)
N1 C2 C3 N2 -9.9(4)
C10 C2 C3 N2 113.3(4)
N1 C2 C3 C4 112.1(4)
C10 C2 C3 C4 -124.7(4)
N2 C3 C4 C9 -158.8(4)
C2 C3 C4 C9 86.2(5)
N2 C3 C4 C5 25.9(6)
C2 C3 C4 C5 -89.1(5)
C9 C4 C5 C6 0.8(7)
C3 C4 C5 C6 176.2(5)
C4 C5 C6 C7 0.8(8)
C5 C6 C7 C8 -1.7(9)
C6 C7 C8 C9 0.9(9)
C5 C4 C9 C8 -1.6(7)
C3 C4 C9 C8 -177.1(4)
C5 C4 C9 O3 -179.3(4)
C3 C4 C9 O3 5.2(6)
C7 C8 C9 C4 0.8(8)
C7 C8 C9 O3 178.4(4)
P1 O3 C9 C4 -115.1(4)
P1 O3 C9 C8 67.3(5)
N1 C2 C10 C11 23.6(6)
C3 C2 C10 C11 -93.8(5)
N1 C2 C10 C15 -157.9(4)
C3 C2 C10 C15 84.6(5)
C15 C10 C11 C12 -2.4(8)
C2 C10 C11 C12 176.1(5)
C10 C11 C12 C13 1.7(9)
C11 C12 C13 C14 0.6(10)
C12 C13 C14 C15 -2.1(10)
P1 O2 C15 C14 73.8(6)
P1 O2 C15 C10 -108.2(5)
C13 C14 C15 O2 179.4(5)
C13 C14 C15 C10 1.4(8)
C11 C10 C15 O2 -177.1(4)
C2 C10 C15 O2 4.4(7)
C11 C10 C15 C14 0.9(7)
C2 C10 C15 C14 -177.6(4)
C1 N1 C16 C17 -92.0(6)
C2 N1 C16 C17 74.6(6)
N1 C16 C17 C18 -125.2(6)
N1 C16 C17 C22 55.4(7)
C22 C17 C18 C19 1.6(11)
C16 C17 C18 C19 -177.8(7)
C17 C18 C19 C20 -1.0(15)
C18 C19 C20 C21 -0.6(15)
C19 C20 C21 C22 1.5(12)
C18 C17 C22 C21 -0.7(10)
C16 C17 C22 C21 178.7(6)
C20 C21 C22 C17 -0.9(11)
C1 N2 C23 C24 -101.2(5)
C3 N2 C23 C24 59.3(6)
N2 C23 C24 C29 47.2(7)
N2 C23 C24 C25 -130.0(5)
C29 C24 C25 C26 -0.3(9)
C23 C24 C25 C26 177.0(6)
C24 C25 C26 C27 -2.1(11)
C25 C26 C27 C28 3.3(12)
C26 C27 C28 C29 -2.1(11)
C25 C24 C29 C28 1.6(9)
C23 C24 C29 C28 -175.6(5)
C27 C28 C29 C24 -0.4(10)
P1 N3 C30 C37 -148.1(4)
P1 N3 C30 C31 88.6(5)
N3 C30 C31 C36 26.0(7)
C37 C30 C31 C36 -97.1(6)
N3 C30 C31 C32 -158.2(5)
C37 C30 C31 C32 78.8(6)
C36 C31 C32 C33 -0.4(9)
C30 C31 C32 C33 -176.4(5)
C31 C32 C33 C34 -0.3(11)
C32 C33 C34 C35 1.6(12)
C33 C34 C35 C36 -2.3(10)
C32 C31 C36 C35 -0.3(8)
C30 C31 C36 C35 175.5(5)
C34 C35 C36 C31 1.6(8)
C60 N5 C38 O4 -15.9(8)
C40 N5 C38 O4 178.5(5)
C60 N5 C38 N4 165.1(4)
C40 N5 C38 N4 -0.4(6)
C53 N4 C38 O4 -17.9(8)
C39 N4 C38 O4 179.1(5)
C53 N4 C38 N5 161.0(4)
C39 N4 C38 N5 -2.0(6)
C38 N4 C39 C47 -119.0(4)
C53 N4 C39 C47 78.2(5)
C38 N4 C39 C40 3.3(5)
C53 N4 C39 C40 -159.5(4)
C38 N5 C40 C41 -119.9(5)
C60 N5 C40 C41 74.4(5)
C38 N5 C40 C39 2.3(5)
C60 N5 C40 C39 -163.4(4)
N4 C39 C40 N5 -3.2(5)
C47 C39 C40 N5 119.2(4)
N4 C39 C40 C41 119.6(4)
C47 C39 C40 C41 -118.0(5)
N5 C40 C41 C46 -141.1(4)
C39 C40 C41 C46 102.8(5)
N5 C40 C41 C42 38.6(6)
C39 C40 C41 C42 -77.6(5)
C46 C41 C42 C43 -1.4(7)
C40 C41 C42 C43 178.9(4)
C41 C42 C43 C44 0.8(8)
C42 C43 C44 C45 -0.6(8)
C43 C44 C45 C46 1.1(8)
C42 C41 C46 O6 -179.4(4)
C40 C41 C46 O6 0.2(7)
C42 C41 C46 C45 1.8(7)
C40 C41 C46 C45 -178.5(4)
P2 O6 C46 C41 -94.3(5)
P2 O6 C46 C45 84.4(5)
C44 C45 C46 C41 -1.7(8)
C44 C45 C46 O6 179.5(5)
N4 C39 C47 C48 8.4(7)
C40 C39 C47 C48 -108.2(5)
N4 C39 C47 C52 -173.0(4)
C40 C39 C47 C52 70.4(6)
C52 C47 C48 C49 -0.3(8)
C39 C47 C48 C49 178.3(5)
C47 C48 C49 C50 0.5(10)
C48 C49 C50 C51 -0.4(12)
C49 C50 C51 C52 0.0(12)
C50 C51 C52 C47 0.2(10)
C50 C51 C52 O5 -178.9(6)
C48 C47 C52 C51 0.0(8)
C39 C47 C52 C51 -178.7(5)
C48 C47 C52 O5 179.1(4)
C39 C47 C52 O5 0.4(7)
P2 O5 C52 C51 56.1(6)
P2 O5 C52 C47 -123.1(4)
C38 N4 C53 C54 -81.2(6)
C39 N4 C53 C54 79.9(6)
N4 C53 C54 C59 -117.8(5)
N4 C53 C54 C55 62.7(7)
C59 C54 C55 C56 -1.9(10)
C53 C54 C55 C56 177.7(6)
C54 C55 C56 C57 0.8(13)
C55 C56 C57 C58 0.6(13)
C56 C57 C58 C59 -0.8(12)
C55 C54 C59 C58 1.6(9)
C53 C54 C59 C58 -177.9(5)
C57 C58 C59 C54 -0.3(10)
C38 N5 C60 C61 -86.0(6)
C40 N5 C60 C61 78.3(6)
N5 C60 C61 C66 -132.7(6)
N5 C60 C61 C62 48.3(8)
C66 C61 C62 C63 -1.8(11)
C60 C61 C62 C63 177.2(7)
C61 C62 C63 C64 -0.3(13)
C62 C63 C64 C65 7.2(13)
C63 C64 C65 C66 -11.8(14)
C62 C61 C66 C65 -2.8(12)
C60 C61 C66 C65 178.1(7)
C64 C65 C66 C61 9.9(15)
P2 N6 C67 C74 -4.0(7)
P2 N6 C67 C68 -127.9(4)
N6 C67 C68 C73 47.2(7)
C74 C67 C68 C73 -77.8(7)
N6 C67 C68 C69 -133.0(5)
C74 C67 C68 C69 101.9(7)
C73 C68 C69 C70 2.3(9)
C67 C68 C69 C70 -177.4(6)
C68 C69 C70 C71 -0.6(13)
C69 C70 C71 C72 -1.6(17)
C70 C71 C72 C73 1.9(17)
C71 C72 C73 C68 0.1(14)
C69 C68 C73 C72 -2.1(10)
C67 C68 C73 C72 177.7(7)

loop_
_cod_related_entry_id
_cod_related_entry_database
_cod_related_entry_code
1 ChemSpider 30660021
